data_1519237
loop_
_publ_author_name
'Coles, Simon J.'
'Hursthouse, Michael B.'
'Mayer, Thomas A.'
'Threlfall, Terry L.'

_publ_section_title
;
 N-(4-Methyl-1H-pyridin-2-ylidene)-benzenesulfonamide
;
_journal_name_full 'Crystal Structure Report Archive'
_journal_page_first 177
_journal_year 2000
_chemical_formula_sum 'C12 H12 N2 O2 S'
_chemical_formula_weight 248.30
_space_group_IT_number 61
_symmetry_cell_setting orthorhombic
_symmetry_space_group_name_Hall '-P 2ac 2ab'
_symmetry_space_group_name_H-M 'P b c a'
_atom_sites_solution_hydrogens geom
_atom_sites_solution_primary direct
_atom_sites_solution_secondary difmap
_cell_angle_alpha 90.00
_cell_angle_beta 90.00
_cell_angle_gamma 90.00
_cell_formula_units_Z 8
_cell_length_a 8.8098(18)
_cell_length_b 10.574(2)
_cell_length_c 24.736(5)
_cell_measurement_temperature 150(2)
_cell_measurement_theta_max 27.48
_cell_measurement_theta_min 3.12
_cell_volume 2304.3(8)
_computing_cell_refinement 'DENZO & COLLECT'
_computing_data_collection 'DENZO (Otwinowski & Minor, 1997) & COLLECT (Hooft, 1998)'
_computing_data_reduction 'DENZO & COLLECT'
_computing_structure_refinement 'SHELXL-97 (Sheldrick, 1997)'
_computing_structure_solution 'SHELXS-97 (Sheldrick, 1997)'
_diffrn_ambient_temperature 150(2)
_diffrn_detector_area_resol_mean 9.091
_diffrn_measured_fraction_theta_full 0.991
_diffrn_measured_fraction_theta_max 0.991
_diffrn_measurement_device_type 'Nonius KappaCCD'
_diffrn_measurement_method '\f and \w scans'
_diffrn_radiation_monochromator graphite
_diffrn_radiation_source 'Nonius FR591 rotating anode'
_diffrn_radiation_type MoK\a
_diffrn_radiation_wavelength 0.71073
_diffrn_reflns_av_R_equivalents 0.0459
_diffrn_reflns_av_sigmaI/netI 0.0517
_diffrn_reflns_limit_h_max 11
_diffrn_reflns_limit_h_min -11
_diffrn_reflns_limit_k_max 13
_diffrn_reflns_limit_k_min -13
_diffrn_reflns_limit_l_max 32
_diffrn_reflns_limit_l_min -32
_diffrn_reflns_number 10117
_diffrn_reflns_theta_full 27.48
_diffrn_reflns_theta_max 27.48
_diffrn_reflns_theta_min 3.12
_exptl_absorpt_coefficient_mu 0.271
_exptl_absorpt_correction_T_max 0.947
_exptl_absorpt_correction_T_min 0.947
_exptl_absorpt_correction_type multi-scan
_exptl_crystal_colour colourless
_exptl_crystal_density_diffrn 1.431
_exptl_crystal_density_method 'not measured'
_exptl_crystal_description block
_exptl_crystal_F_000 1040
_exptl_crystal_size_max 0.2
_exptl_crystal_size_mid 0.2
_exptl_crystal_size_min 0.2
_refine_diff_density_max 0.332
_refine_diff_density_min -0.504
_refine_diff_density_rms 0.068
_refine_ls_extinction_method none
_refine_ls_goodness_of_fit_ref 1.038
_refine_ls_hydrogen_treatment mixed
_refine_ls_matrix_type full
_refine_ls_number_parameters 190
_refine_ls_number_reflns 2616
_refine_ls_number_restraints 0
_refine_ls_restrained_S_all 1.038
_refine_ls_R_factor_all 0.0666
_refine_ls_R_factor_gt 0.0441
_refine_ls_shift/su_max 0.001
_refine_ls_shift/su_mean 0.000
_refine_ls_structure_factor_coef Fsqd
_refine_ls_weighting_details 'calc w=1/[\s^2^(Fo^2^)+(0.0669P)^2^+0.4898P] where P=(Fo^2^+2Fc^2^)/3'
_refine_ls_weighting_scheme calc
_refine_ls_wR_factor_gt 0.1096
_refine_ls_wR_factor_ref 0.1208
_reflns_number_gt 1954
_reflns_number_total 2616
_reflns_threshold_expression >2sigma(I)
_cod_data_source_file eCrystal-177.cif
_cod_data_source_block 00tam001
_cod_depositor_comments
;
Citation :
Coles, Simon J. and Hursthouse, Michael B. and Mayer, Thomas A. and 
Threlfall, Terry L (2000) 
University of Southampton, Crystal Structure Report Archive. 
(doi:10.5258/ecrystals/177)

More at:
http://ecrystals.chem.soton.ac.uk/177/
;
_cod_original_sg_symbol_H-M Pbca
_cod_database_code 1519237

loop_
_symmetry_equiv_pos_as_xyz
'x, y, z'
'-x+1/2, -y, z+1/2'
'-x, y+1/2, -z+1/2'
'x+1/2, -y+1/2, -z'
'-x, -y, -z'
'x-1/2, y, -z-1/2'
'x, -y-1/2, z-1/2'
'-x-1/2, y-1/2, z'

loop_
_atom_site_label
_atom_site_type_symbol
_atom_site_fract_x
_atom_site_fract_y
_atom_site_fract_z
_atom_site_U_iso_or_equiv
_atom_site_adp_type
_atom_site_occupancy
_atom_site_symmetry_multiplicity
_atom_site_calc_flag
_atom_site_refinement_flags
_atom_site_disorder_assembly
_atom_site_disorder_group
H21 H 0.003(2) 0.260(2) 0.3743(9) 0.029(6) Uiso 1 1 d . . .
H13 H 0.004(2) -0.225(2) 0.3681(9) 0.031(6) Uiso 1 1 d . . .
H15 H 0.005(2) 0.117(2) 0.2872(8) 0.028(6) Uiso 1 1 d . . .
H18 H -0.193(3) 0.274(2) 0.5469(10) 0.036(6) Uiso 1 1 d . . .
H17 H -0.070(3) 0.101(3) 0.5150(11) 0.051(8) Uiso 1 1 d . . .
H16 H -0.156(3) 0.035(2) 0.2236(11) 0.041(7) Uiso 1 1 d . . .
H19 H -0.213(3) 0.457(3) 0.4899(10) 0.046(7) Uiso 1 1 d . . .
H11 H -0.240(3) -0.181(3) 0.2288(11) 0.049(7) Uiso 1 1 d . . .
H12 H -0.167(3) -0.303(2) 0.3018(10) 0.045(7) Uiso 1 1 d . . .
S11 S 0.14177(5) 0.01340(4) 0.382651(18) 0.01973(17) Uani 1 1 d . . .
O12 O 0.21675(15) 0.12227(13) 0.35965(5) 0.0264(3) Uani 1 1 d . . .
O11 O 0.23632(15) -0.09108(13) 0.39857(5) 0.0266(3) Uani 1 1 d . . .
C17 C -0.0240(2) 0.15892(18) 0.44301(7) 0.0196(4) Uani 1 1 d . . .
N12 N 0.04267(18) 0.04520(15) 0.43483(6) 0.0216(4) Uani 1 1 d . . .
N13 N -0.08584(19) 0.17109(15) 0.49338(6) 0.0225(4) Uani 1 1 d . . .
C14 C 0.0149(2) -0.04616(18) 0.33339(7) 0.0208(4) Uani 1 1 d . . .
C15 C -0.0328(2) 0.0302(2) 0.29102(8) 0.0276(5) Uani 1 1 d . . .
C18 C -0.1542(2) 0.2785(2) 0.51111(9) 0.0290(5) Uani 1 1 d . . .
C20 C -0.1053(2) 0.37436(19) 0.42556(9) 0.0262(5) Uani 1 1 d . . .
C19 C -0.1647(3) 0.3806(2) 0.47829(9) 0.0321(5) Uani 1 1 d . . .
C13 C -0.0317(2) -0.1715(2) 0.33686(8) 0.0276(4) Uani 1 1 d . . .
C16 C -0.1288(2) -0.0204(2) 0.25197(9) 0.0344(5) Uani 1 1 d . . .
C12 C -0.1284(2) -0.2196(2) 0.29807(9) 0.0351(5) Uani 1 1 d . . .
C21 C -0.0377(2) 0.26401(18) 0.40850(8) 0.0231(4) Uani 1 1 d . . .
C22 C -0.1129(3) 0.48758(19) 0.38900(9) 0.0319(5) Uani 1 1 d . . .
H22A H -0.1638 0.5555 0.4073 0.048 Uiso 1 1 calc R . .
H22C H -0.1678 0.4660 0.3568 0.048 Uiso 1 1 calc R . .
H22B H -0.0119 0.5136 0.3796 0.048 Uiso 1 1 calc R . .
C11 C -0.1760(3) -0.1447(2) 0.25532(9) 0.0383(6) Uani 1 1 d . . .

loop_
_atom_site_aniso_label
_atom_site_aniso_U_11
_atom_site_aniso_U_22
_atom_site_aniso_U_33
_atom_site_aniso_U_23
_atom_site_aniso_U_13
_atom_site_aniso_U_12
S11 0.0204(3) 0.0205(3) 0.0183(3) -0.00168(17) 0.00083(17) 0.00051(17)
O12 0.0283(8) 0.0233(7) 0.0274(7) -0.0030(5) 0.0061(6) -0.0058(6)
O11 0.0249(7) 0.0275(8) 0.0276(7) -0.0025(6) -0.0012(6) 0.0059(6)
C17 0.0158(9) 0.0234(10) 0.0196(9) -0.0023(7) -0.0016(7) -0.0017(7)
N12 0.0260(8) 0.0201(8) 0.0186(8) -0.0026(6) 0.0014(7) 0.0012(7)
N13 0.0253(8) 0.0217(8) 0.0205(8) 0.0002(7) 0.0035(7) 0.0025(7)
C14 0.0224(9) 0.0223(10) 0.0176(9) -0.0018(7) 0.0018(7) 0.0021(7)
C15 0.0316(11) 0.0274(11) 0.0239(10) 0.0018(8) 0.0005(9) 0.0052(9)
C18 0.0323(11) 0.0273(11) 0.0273(11) -0.0009(9) 0.0081(9) 0.0068(9)
C20 0.0203(9) 0.0260(11) 0.0322(11) 0.0042(8) 0.0005(8) 0.0007(8)
C19 0.0339(12) 0.0259(11) 0.0363(12) 0.0025(9) 0.0096(10) 0.0083(9)
C13 0.0327(11) 0.0238(10) 0.0264(10) -0.0002(8) -0.0017(9) -0.0013(9)
C16 0.0395(13) 0.0398(13) 0.0240(11) -0.0005(10) -0.0097(10) 0.0088(10)
C12 0.0381(13) 0.0293(12) 0.0380(12) -0.0069(10) -0.0072(10) -0.0055(10)
C21 0.0223(9) 0.0248(10) 0.0223(9) 0.0023(8) 0.0015(8) -0.0007(8)
C22 0.0316(11) 0.0261(11) 0.0379(13) 0.0078(9) 0.0036(9) 0.0065(9)
C11 0.0368(12) 0.0430(14) 0.0350(12) -0.0129(11) -0.0132(11) 0.0028(11)

loop_
_atom_type_symbol
_atom_type_description
_atom_type_scat_dispersion_real
_atom_type_scat_dispersion_imag
_atom_type_scat_source
C C 0.0033 0.0016 'International Tables Vol C Tables 4.2.6.8 and 6.1.1.4'
H H 0.0000 0.0000 'International Tables Vol C Tables 4.2.6.8 and 6.1.1.4'
N N 0.0061 0.0033 'International Tables Vol C Tables 4.2.6.8 and 6.1.1.4'
O O 0.0106 0.0060 'International Tables Vol C Tables 4.2.6.8 and 6.1.1.4'
S S 0.1246 0.1234 'International Tables Vol C Tables 4.2.6.8 and 6.1.1.4'

loop_
_geom_angle_atom_site_label_1
_geom_angle_atom_site_label_2
_geom_angle_atom_site_label_3
_geom_angle
_geom_angle_site_symmetry_1
_geom_angle_site_symmetry_3
O11 S11 O12 117.08(9) . .
O11 S11 N12 104.92(8) . .
O12 S11 N12 113.66(8) . .
O11 S11 C14 106.31(8) . .
O12 S11 C14 107.55(8) . .
N12 S11 C14 106.65(9) . .
N12 C17 N13 113.16(16) . .
N12 C17 C21 130.41(16) . .
N13 C17 C21 116.43(17) . .
C17 N12 S11 123.10(13) . .
C18 N13 C17 123.38(17) . .
C15 C14 C13 120.77(18) . .
C15 C14 S11 120.28(16) . .
C13 C14 S11 118.91(15) . .
C14 C15 C16 119.0(2) . .
C19 C18 N13 120.22(19) . .
C21 C20 C19 119.00(19) . .
C21 C20 C22 120.68(18) . .
C19 C20 C22 120.31(19) . .
C18 C19 C20 119.6(2) . .
C12 C13 C14 119.4(2) . .
C11 C16 C15 120.5(2) . .
C13 C12 C11 120.4(2) . .
C20 C21 C17 121.38(18) . .
C16 C11 C12 119.9(2) . .

loop_
_geom_bond_atom_site_label_1
_geom_bond_atom_site_label_2
_geom_bond_distance
_geom_bond_site_symmetry_2
S11 O11 1.4386(14) .
S11 O12 1.4440(14) .
S11 N12 1.5941(16) .
S11 C14 1.7695(19) .
C17 N12 1.354(2) .
C17 N13 1.366(2) .
C17 C21 1.407(3) .
N13 C18 1.358(3) .
C14 C15 1.388(3) .
C14 C13 1.390(3) .
C15 C16 1.390(3) .
C18 C19 1.354(3) .
C20 C21 1.377(3) .
C20 C19 1.407(3) .
C20 C22 1.502(3) .
C13 C12 1.380(3) .
C16 C11 1.381(3) .
C12 C11 1.387(3) .
